data_8103128
loop_
_publ_author_name
'Qiao-Wen Chang'
'Chang-Yi Hu'
'Jia-Lin Chen'
'Qing-Song Ye'
'Xi-Zhu Chen'
'Li-Qiao Chen'
'Yao Yu'
'Wei-Ping Liu'

_publ_section_title
;
 Crystal structure of
 bis(acetylacetonato-?2O,O')-(diacetylmethanido-?C)(3-pyridylmethanol)iridium(III),
 Ir(C5H7O2)3(C6H7NO)
;
_journal_issue 3
_journal_name_full 'Zeitschrift f\"ur Kristallographie - New Crystal Structures'
_journal_page_first 355
_journal_volume 226
_journal_year 2011
_chemical_formula_sum 'C21 H28 Ir N O7'
_chemical_formula_weight 598.64
_chemical_name_systematic
;
bis(acetylacetonato-\k^2^O,O')(diacetylmethanido-\kC)
(3-pyridinemethanol)iridium(III),
Ir(C~5~H~7~0~2~)~3~(C~6~H~7~NO)
;
_space_group_IT_number 9
_symmetry_cell_setting monoclinic
_symmetry_space_group_name_Hall 'C -2yc'
_symmetry_space_group_name_H-M 'C 1 c 1'
_atom_sites_solution_hydrogens geom
_atom_sites_solution_primary direct
_atom_sites_solution_secondary difmap
_audit_creation_method SHELXL-97
_cell_angle_alpha 90.00
_cell_angle_beta 95.1240(10)
_cell_angle_gamma 90.00
_cell_formula_units_Z 4
_cell_length_a 16.9384(18)
_cell_length_b 8.0768(8)
_cell_length_c 16.2652(17)
_cell_measurement_reflns_used 3252
_cell_measurement_temperature 298(2)
_cell_measurement_theta_max 24.61
_cell_measurement_theta_min 2.41
_cell_volume 2216.3(4)
_computing_cell_refinement 'Bruker apex II'
_computing_data_collection 'Bruker apex II'
_computing_data_reduction 'Bruker SAINT'
_computing_molecular_graphics 'Bruker SHELXTL'
_computing_publication_material 'Bruker SHELXTL'
_computing_structure_refinement 'SHELXL-97 (Sheldrick, 1997)'
_computing_structure_solution 'SHELXS-97 (Sheldrick, 1990)'
_diffrn_ambient_temperature 298(2)
_diffrn_measured_fraction_theta_full 0.986
_diffrn_measured_fraction_theta_max 0.946
_diffrn_measurement_device_type 'CCD area detector'
_diffrn_measurement_method 'phi and omega scans'
_diffrn_radiation_monochromator graphite
_diffrn_radiation_source 'fine-focus sealed tube'
_diffrn_radiation_type MoK\a
_diffrn_radiation_wavelength 0.71073
_diffrn_reflns_av_R_equivalents 0.0308
_diffrn_reflns_av_sigmaI/netI 0.0582
_diffrn_reflns_limit_h_max 17
_diffrn_reflns_limit_h_min -21
_diffrn_reflns_limit_k_max 10
_diffrn_reflns_limit_k_min -10
_diffrn_reflns_limit_l_max 20
_diffrn_reflns_limit_l_min -21
_diffrn_reflns_number 7210
_diffrn_reflns_theta_full 28.20
_diffrn_reflns_theta_max 28.20
_diffrn_reflns_theta_min 2.41
_exptl_absorpt_coefficient_mu 6.065
_exptl_absorpt_correction_T_max 0.5298
_exptl_absorpt_correction_T_min 0.3015
_exptl_absorpt_correction_type multi-scan
_exptl_absorpt_process_details sadabs
_exptl_crystal_colour yellow
_exptl_crystal_density_diffrn 1.794
_exptl_crystal_density_method 'not measured'
_exptl_crystal_description block
_exptl_crystal_F_000 1176
_exptl_crystal_size_max 0.26
_exptl_crystal_size_mid 0.14
_exptl_crystal_size_min 0.12
_refine_diff_density_max 0.896
_refine_diff_density_min -0.634
_refine_diff_density_rms 0.104
_refine_ls_abs_structure_details 'Flack H D (1983), Acta Cryst. A39, 876-881'
_refine_ls_abs_structure_Flack 0.004(9)
_refine_ls_extinction_method none
_refine_ls_goodness_of_fit_ref 0.939
_refine_ls_hydrogen_treatment constr
_refine_ls_matrix_type full
_refine_ls_number_parameters 278
_refine_ls_number_reflns 3791
_refine_ls_number_restraints 2
_refine_ls_restrained_S_all 0.939
_refine_ls_R_factor_all 0.0355
_refine_ls_R_factor_gt 0.0281
_refine_ls_shift/su_max 0.003
_refine_ls_shift/su_mean 0.000
_refine_ls_structure_factor_coef Fsqd
_refine_ls_weighting_details 'calc w=1/[\s^2^(Fo^2^)+(0.0072P)^2^+0.3864P] where P=(Fo^2^+2Fc^2^)/3'
_refine_ls_weighting_scheme calc
_refine_ls_wR_factor_gt 0.0498
_refine_ls_wR_factor_ref 0.0527
_reflns_number_gt 3397
_reflns_number_total 3791
_reflns_threshold_expression >2sigma(I)
_cod_data_source_file 1267-3343.cff
_cod_data_source_block 100801a
_cod_depositor_comments
;
The following automatic conversions were performed:

'_symmetry_cell_setting' value 'Monoclinic' changed to 'monoclinic'
according to /home/saulius/struct/CIF-dictionaries/cif_core.dic
dictionary named 'cif_core.dic' version 2.4.1 from 2010-06-29.

Automatic conversion script
Id: cif_fix_values 1715 2011-07-08 13:25:40Z adriana 
;
_cod_original_sg_symbol_H-M Cc
_cod_database_code 8103128

loop_
_symmetry_equiv_pos_as_xyz
'x, y, z'
'x, -y, z+1/2'
'x+1/2, y+1/2, z'
'x+1/2, -y+1/2, z+1/2'

loop_
_atom_site_label
_atom_site_type_symbol
_atom_site_fract_x
_atom_site_fract_y
_atom_site_fract_z
_atom_site_U_iso_or_equiv
_atom_site_adp_type
_atom_site_occupancy
_atom_site_symmetry_multiplicity
_atom_site_calc_flag
_atom_site_refinement_flags
Ir1 Ir 0.38668(3) 0.86191(2) 0.17848(3) 0.03232(7) Uani 1 1 d .
N1 N 0.4998(7) 0.8588(10) 0.2476(6) 0.030(3) Uani 1 1 d .
O1 O 0.3397(3) 0.7651(5) 0.2778(3) 0.0351(10) Uani 1 1 d .
O2 O 0.3767(3) 1.1003(5) 0.2149(3) 0.0385(11) Uani 1 1 d .
O3 O 0.4391(3) 0.9613(5) 0.0830(3) 0.0399(11) Uani 1 1 d .
O4 O 0.4061(3) 0.6230(5) 0.1473(3) 0.0397(11) Uani 1 1 d .
O5 O 0.2791(3) 0.6804(7) -0.0046(3) 0.0654(15) Uani 1 1 d .
O6 O 0.1755(3) 0.8587(6) 0.1999(3) 0.0596(15) Uani 1 1 d .
O7 O 0.5934(3) 0.4161(7) 0.3437(4) 0.0693(16) Uani 1 1 d .
H7 H 0.6107 0.4127 0.2983 0.104 Uiso 1 1 calc R
C1 C 0.3258(5) 0.8551(9) 0.3383(5) 0.037(2) Uani 1 1 d .
C2 C 0.2955(5) 0.7579(9) 0.4105(5) 0.053(2) Uani 1 1 d .
H2A H 0.2386 0.7592 0.4057 0.079 Uiso 1 1 calc R
H2B H 0.3151 0.8082 0.4617 0.079 Uiso 1 1 calc R
H2C H 0.3138 0.6455 0.4090 0.079 Uiso 1 1 calc R
C3 C 0.3374(4) 1.0254(8) 0.3463(4) 0.0402(16) Uani 1 1 d .
H3 H 0.3283 1.0699 0.3974 0.048 Uiso 1 1 calc R
C4 C 0.3606(4) 1.1377(8) 0.2884(4) 0.0382(15) Uani 1 1 d .
C5 C 0.3704(5) 1.3157(8) 0.3096(5) 0.052(2) Uani 1 1 d .
H5A H 0.4258 1.3422 0.3174 0.078 Uiso 1 1 calc R
H5B H 0.3462 1.3382 0.3596 0.078 Uiso 1 1 calc R
H5C H 0.3455 1.3818 0.2656 0.078 Uiso 1 1 calc R
C6 C 0.4772(5) 0.8652(11) 0.0351(6) 0.043(2) Uani 1 1 d .
C7 C 0.5213(4) 0.9644(10) -0.0250(5) 0.055(2) Uani 1 1 d .
H7A H 0.4850 1.0374 -0.0558 0.083 Uiso 1 1 calc R
H7B H 0.5446 0.8904 -0.0622 0.083 Uiso 1 1 calc R
H7C H 0.5622 1.0281 0.0048 0.083 Uiso 1 1 calc R
C8 C 0.4828(4) 0.6970(9) 0.0382(4) 0.0448(17) Uani 1 1 d .
H8 H 0.5140 0.6500 0.0001 0.054 Uiso 1 1 calc R
C9 C 0.4490(4) 0.5855(9) 0.0893(4) 0.0430(17) Uani 1 1 d .
C10 C 0.4625(6) 0.4031(9) 0.0805(6) 0.067(3) Uani 1 1 d .
H10A H 0.5095 0.3714 0.1142 0.101 Uiso 1 1 calc R
H10B H 0.4689 0.3777 0.0238 0.101 Uiso 1 1 calc R
H10C H 0.4178 0.3436 0.0978 0.101 Uiso 1 1 calc R
C11 C 0.2785(10) 0.8704(12) 0.1063(10) 0.046(4) Uani 1 1 d .
H11 H 0.2857 0.9477 0.0612 0.055 Uiso 1 1 calc R
C12 C 0.2611(6) 0.7020(15) 0.0664(7) 0.037(3) Uani 1 1 d .
C13 C 0.2276(5) 0.5682(10) 0.1126(5) 0.064(2) Uani 1 1 d .
H13A H 0.1710 0.5800 0.1095 0.095 Uiso 1 1 calc R
H13B H 0.2489 0.5732 0.1692 0.095 Uiso 1 1 calc R
H13C H 0.2408 0.4637 0.0893 0.095 Uiso 1 1 calc R
C14 C 0.2133(4) 0.9406(10) 0.1526(5) 0.0429(18) Uani 1 1 d .
C15 C 0.1977(5) 1.1204(9) 0.1432(6) 0.068(2) Uani 1 1 d .
H15A H 0.1623 1.1393 0.0947 0.102 Uiso 1 1 calc R
H15B H 0.2467 1.1776 0.1381 0.102 Uiso 1 1 calc R
H15C H 0.1740 1.1607 0.1908 0.102 Uiso 1 1 calc R
C16 C 0.5474(4) 0.9875(9) 0.2456(5) 0.0393(17) Uani 1 1 d .
H16 H 0.5312 1.0789 0.2137 0.047 Uiso 1 1 calc R
C17 C 0.6197(4) 0.9893(9) 0.2893(4) 0.0457(18) Uani 1 1 d .
H17 H 0.6525 1.0814 0.2877 0.055 Uiso 1 1 calc R
C18 C 0.6439(4) 0.8528(9) 0.3361(4) 0.0454(17) Uani 1 1 d .
H18 H 0.6928 0.8524 0.3670 0.054 Uiso 1 1 calc R
C19 C 0.5946(4) 0.7174(8) 0.3363(4) 0.0386(15) Uani 1 1 d .
C20 C 0.6186(5) 0.5645(10) 0.3845(5) 0.061(2) Uani 1 1 d .
H20A H 0.6759 0.5627 0.3949 0.073 Uiso 1 1 calc R
H20B H 0.5966 0.5692 0.4375 0.073 Uiso 1 1 calc R
C21 C 0.5236(6) 0.7305(16) 0.2916(7) 0.040(3) Uani 1 1 d .
H21 H 0.4891 0.6410 0.2923 0.048 Uiso 1 1 calc R

loop_
_atom_site_aniso_label
_atom_site_aniso_U_11
_atom_site_aniso_U_22
_atom_site_aniso_U_33
_atom_site_aniso_U_23
_atom_site_aniso_U_13
_atom_site_aniso_U_12
Ir1 0.03851(11) 0.02981(11) 0.02909(10) 0.0010(3) 0.00554(7) -0.0001(3)
N1 0.025(4) 0.038(5) 0.025(5) -0.004(3) -0.009(3) 0.004(3)
O1 0.040(3) 0.036(3) 0.030(3) 0.004(2) 0.0074(19) 0.002(2)
O2 0.055(3) 0.025(2) 0.035(2) -0.0030(18) 0.003(2) 0.001(2)
O3 0.046(3) 0.038(3) 0.037(3) 0.006(2) 0.009(2) -0.004(2)
O4 0.046(3) 0.033(3) 0.040(3) 0.001(2) 0.0057(19) 0.001(2)
O5 0.079(4) 0.080(4) 0.036(3) -0.008(3) 0.001(3) -0.002(3)
O6 0.053(3) 0.066(4) 0.063(4) 0.000(3) 0.024(3) -0.002(3)
O7 0.072(4) 0.043(3) 0.095(5) 0.017(3) 0.020(3) 0.003(3)
C1 0.037(5) 0.042(4) 0.034(5) 0.002(4) 0.006(4) -0.003(4)
C2 0.076(6) 0.045(5) 0.041(4) 0.003(4) 0.022(4) 0.003(4)
C3 0.048(4) 0.045(4) 0.028(4) -0.009(3) 0.009(3) -0.002(3)
C4 0.040(4) 0.041(4) 0.034(4) -0.011(3) 0.005(3) -0.002(3)
C5 0.072(6) 0.023(4) 0.062(5) -0.008(3) 0.013(4) 0.002(3)
C6 0.035(5) 0.058(6) 0.037(5) 0.002(4) 0.008(4) 0.002(4)
C7 0.053(5) 0.066(5) 0.050(5) 0.001(4) 0.018(4) -0.007(4)
C8 0.049(4) 0.050(5) 0.038(4) -0.012(3) 0.012(3) 0.003(3)
C9 0.044(4) 0.042(4) 0.043(4) -0.012(3) 0.008(3) 0.004(3)
C10 0.094(7) 0.038(5) 0.075(6) -0.008(4) 0.032(5) 0.006(4)
C11 0.048(8) 0.035(7) 0.058(8) -0.005(5) 0.025(6) -0.005(5)
C12 0.027(4) 0.043(6) 0.040(5) 0.000(4) -0.007(4) 0.000(4)
C13 0.073(6) 0.049(5) 0.068(6) -0.002(4) 0.005(4) -0.014(4)
C14 0.035(4) 0.054(5) 0.039(4) 0.000(4) -0.007(3) 0.004(3)
C15 0.070(6) 0.050(5) 0.085(7) 0.005(5) 0.004(5) 0.022(4)
C16 0.044(4) 0.030(4) 0.043(5) 0.007(3) 0.001(4) 0.000(3)
C17 0.045(4) 0.044(4) 0.048(4) -0.007(3) 0.004(3) -0.009(3)
C18 0.038(4) 0.058(5) 0.040(4) -0.011(4) 0.005(3) 0.000(4)
C19 0.040(4) 0.041(4) 0.036(4) 0.004(3) 0.007(3) 0.006(3)
C20 0.055(5) 0.063(5) 0.064(6) 0.013(5) 0.006(4) 0.011(4)
C21 0.046(6) 0.032(5) 0.043(5) -0.004(4) 0.012(5) -0.008(5)

loop_
_atom_type_symbol
_atom_type_description
_atom_type_scat_dispersion_real
_atom_type_scat_dispersion_imag
_atom_type_scat_source
C C 0.0033 0.0016 'International Tables Vol C Tables 4.2.6.8 and 6.1.1.4'
H H 0.0000 0.0000 'International Tables Vol C Tables 4.2.6.8 and 6.1.1.4'
N N 0.0061 0.0033 'International Tables Vol C Tables 4.2.6.8 and 6.1.1.4'
O O 0.0106 0.0060 'International Tables Vol C Tables 4.2.6.8 and 6.1.1.4'
Ir Ir -1.4442 7.9887 'International Tables Vol C Tables 4.2.6.8 and 6.1.1.4'

loop_
_geom_angle_atom_site_label_1
_geom_angle_atom_site_label_2
_geom_angle_atom_site_label_3
_geom_angle
O1 Ir1 O3 176.9(2)
O1 Ir1 O2 94.90(17)
O3 Ir1 O2 84.31(17)
O1 Ir1 O4 85.16(17)
O3 Ir1 O4 95.37(18)
O2 Ir1 O4 175.07(18)
O1 Ir1 C11 94.2(4)
O3 Ir1 C11 88.8(4)
O2 Ir1 C11 92.4(3)
O4 Ir1 C11 92.5(3)
O1 Ir1 N1 88.5(3)
O3 Ir1 N1 88.5(3)
O2 Ir1 N1 87.2(3)
O4 Ir1 N1 87.9(3)
C11 Ir1 N1 177.3(6)
C21 N1 C16 118.8(11)
C21 N1 Ir1 121.2(8)
C16 N1 Ir1 120.0(7)
C1 O1 Ir1 121.0(4)
C4 O2 Ir1 121.7(4)
C6 O3 Ir1 119.6(5)
C9 O4 Ir1 121.7(4)
C20 O7 H7 109.5
O1 C1 C3 127.4(7)
O1 C1 C2 113.5(6)
C3 C1 C2 119.1(7)
C1 C2 H2A 109.5
C1 C2 H2B 109.5
H2A C2 H2B 109.5
C1 C2 H2C 109.5
H2A C2 H2C 109.5
H2B C2 H2C 109.5
C4 C3 C1 128.8(7)
C4 C3 H3 115.6
C1 C3 H3 115.6
O2 C4 C3 125.0(6)
O2 C4 C5 114.5(6)
C3 C4 C5 120.5(6)
C4 C5 H5A 109.5
C4 C5 H5B 109.5
H5A C5 H5B 109.5
C4 C5 H5C 109.5
H5A C5 H5C 109.5
H5B C5 H5C 109.5
O3 C6 C8 127.3(8)
O3 C6 C7 111.6(7)
C8 C6 C7 121.0(8)
C6 C7 H7A 109.5
C6 C7 H7B 109.5
H7A C7 H7B 109.5
C6 C7 H7C 109.5
H7A C7 H7C 109.5
H7B C7 H7C 109.5
C6 C8 C9 129.8(7)
C6 C8 H8 115.1
C9 C8 H8 115.1
O4 C9 C8 125.6(6)
O4 C9 C10 113.9(6)
C8 C9 C10 120.5(6)
C9 C10 H10A 109.5
C9 C10 H10B 109.5
H10A C10 H10B 109.5
C9 C10 H10C 109.5
H10A C10 H10C 109.5
H10B C10 H10C 109.5
C14 C11 C12 115.3(11)
C14 C11 Ir1 112.2(9)
C12 C11 Ir1 109.7(8)
C14 C11 H11 106.3
C12 C11 H11 106.3
Ir1 C11 H11 106.3
O5 C12 C13 121.2(10)
O5 C12 C11 118.1(11)
C13 C12 C11 120.7(11)
C12 C13 H13A 109.5
C12 C13 H13B 109.5
H13A C13 H13B 109.5
C12 C13 H13C 109.5
H13A C13 H13C 109.5
H13B C13 H13C 109.5
O6 C14 C15 119.5(7)
O6 C14 C11 123.7(8)
C15 C14 C11 116.8(8)
C14 C15 H15A 109.5
C14 C15 H15B 109.5
H15A C15 H15B 109.5
C14 C15 H15C 109.5
H15A C15 H15C 109.5
H15B C15 H15C 109.5
N1 C16 C17 121.3(8)
N1 C16 H16 119.3
C17 C16 H16 119.3
C16 C17 C18 119.2(7)
C16 C17 H17 120.4
C18 C17 H17 120.4
C19 C18 C17 119.2(7)
C19 C18 H18 120.4
C17 C18 H18 120.4
C21 C19 C18 116.5(8)
C21 C19 C20 122.1(8)
C18 C19 C20 121.4(7)
O7 C20 C19 113.3(7)
O7 C20 H20A 108.9
C19 C20 H20A 108.9
O7 C20 H20B 108.9
C19 C20 H20B 108.9
H20A C20 H20B 107.7
N1 C21 C19 125.0(10)
N1 C21 H21 117.5
C19 C21 H21 117.5

loop_
_geom_bond_atom_site_label_1
_geom_bond_atom_site_label_2
_geom_bond_distance
Ir1 O1 2.020(4)
Ir1 O3 2.023(4)
Ir1 O2 2.026(4)
Ir1 O4 2.029(4)
Ir1 C11 2.087(18)
Ir1 N1 2.134(11)
N1 C21 1.303(14)
N1 C16 1.317(12)
O1 C1 1.263(9)
O2 C4 1.287(7)
O3 C6 1.309(10)
O4 C9 1.278(7)
O5 C12 1.232(12)
O6 C14 1.235(9)
O7 C20 1.417(9)
O7 H7 0.8200
C1 C3 1.394(9)
C1 C2 1.538(10)
C2 H2A 0.9600
C2 H2B 0.9600
C2 H2C 0.9600
C3 C4 1.390(9)
C3 H3 0.9300
C4 C5 1.484(9)
C5 H5A 0.9600
C5 H5B 0.9600
C5 H5C 0.9600
C6 C8 1.363(10)
C6 C7 1.512(11)
C7 H7A 0.9600
C7 H7B 0.9600
C7 H7C 0.9600
C8 C9 1.384(10)
C8 H8 0.9300
C9 C10 1.499(9)
C10 H10A 0.9600
C10 H10B 0.9600
C10 H10C 0.9600
C11 C14 1.503(16)
C11 C12 1.525(14)
C11 H11 0.9800
C12 C13 1.460(14)
C13 H13A 0.9600
C13 H13B 0.9600
C13 H13C 0.9600
C14 C15 1.481(10)
C15 H15A 0.9600
C15 H15B 0.9600
C15 H15C 0.9600
C16 C17 1.361(10)
C16 H16 0.9300
C17 C18 1.380(9)
C17 H17 0.9300
C18 C19 1.376(9)
C18 H18 0.9300
C19 C21 1.354(13)
C19 C20 1.499(10)
C20 H20A 0.9700
C20 H20B 0.9700
C21 H21 0.9300

loop_
_geom_hbond_atom_site_label_D
_geom_hbond_atom_site_label_H
_geom_hbond_atom_site_label_A
_geom_hbond_distance_DH
_geom_hbond_distance_HA
_geom_hbond_distance_DA
_geom_hbond_angle_DHA
_geom_hbond_site_symmetry_A
O7 H7 O6 0.82 2.07 2.864(8) 164.3 3_545

loop_
_geom_torsion_atom_site_label_1
_geom_torsion_atom_site_label_2
_geom_torsion_atom_site_label_3
_geom_torsion_atom_site_label_4
_geom_torsion
O1 Ir1 N1 C21 44.6(9)
O3 Ir1 N1 C21 -136.0(9)
O2 Ir1 N1 C21 139.6(9)
O4 Ir1 N1 C21 -40.6(9)
C11 Ir1 N1 C21 -139(7)
O1 Ir1 N1 C16 -136.1(8)
O3 Ir1 N1 C16 43.2(8)
O2 Ir1 N1 C16 -41.1(8)
O4 Ir1 N1 C16 138.7(8)
C11 Ir1 N1 C16 40(8)
O3 Ir1 O1 C1 67(3)
O2 Ir1 O1 C1 -8.4(6)
O4 Ir1 O1 C1 166.7(6)
C11 Ir1 O1 C1 -101.2(6)
N1 Ir1 O1 C1 78.7(6)
O1 Ir1 O2 C4 12.3(5)
O3 Ir1 O2 C4 -164.7(5)
O4 Ir1 O2 C4 -78(2)
C11 Ir1 O2 C4 106.7(6)
N1 Ir1 O2 C4 -75.9(5)
O1 Ir1 O3 C6 92(3)
O2 Ir1 O3 C6 167.5(6)
O4 Ir1 O3 C6 -7.5(6)
C11 Ir1 O3 C6 -100.0(6)
N1 Ir1 O3 C6 80.2(6)
O1 Ir1 O4 C9 -169.3(5)
O3 Ir1 O4 C9 7.6(5)
O2 Ir1 O4 C9 -78(2)
C11 Ir1 O4 C9 96.6(6)
N1 Ir1 O4 C9 -80.7(6)
Ir1 O1 C1 C3 1.6(11)
Ir1 O1 C1 C2 -176.0(5)
O1 C1 C3 C4 5.6(14)
C2 C1 C3 C4 -176.8(7)
Ir1 O2 C4 C3 -9.7(9)
Ir1 O2 C4 C5 169.1(5)
C1 C3 C4 O2 -0.8(12)
C1 C3 C4 C5 -179.5(8)
Ir1 O3 C6 C8 4.4(12)
Ir1 O3 C6 C7 -172.3(5)
O3 C6 C8 C9 2.0(15)
C7 C6 C8 C9 178.4(7)
Ir1 O4 C9 C8 -4.2(10)
Ir1 O4 C9 C10 174.7(5)
C6 C8 C9 O4 -2.1(13)
C6 C8 C9 C10 179.0(9)
O1 Ir1 C11 C14 45.9(7)
O3 Ir1 C11 C14 -133.4(7)
O2 Ir1 C11 C14 -49.2(7)
O4 Ir1 C11 C14 131.3(7)
N1 Ir1 C11 C14 -130(7)
O1 Ir1 C11 C12 -83.6(9)
O3 Ir1 C11 C12 97.0(9)
O2 Ir1 C11 C12 -178.7(9)
O4 Ir1 C11 C12 1.7(9)
N1 Ir1 C11 C12 100(7)
C14 C11 C12 O5 136.2(11)
Ir1 C11 C12 O5 -95.9(11)
C14 C11 C12 C13 -46.6(16)
Ir1 C11 C12 C13 81.3(12)
C12 C11 C14 O6 44.1(17)
Ir1 C11 C14 O6 -82.5(10)
C12 C11 C14 C15 -139.3(10)
Ir1 C11 C14 C15 94.1(9)
C21 N1 C16 C17 -1.0(15)
Ir1 N1 C16 C17 179.7(6)
N1 C16 C17 C18 0.6(12)
C16 C17 C18 C19 0.9(10)
C17 C18 C19 C21 -1.9(10)
C17 C18 C19 C20 178.6(7)
C21 C19 C20 O7 38.0(10)
C18 C19 C20 O7 -142.6(7)
C16 N1 C21 C19 -0.2(17)
Ir1 N1 C21 C19 179.1(7)
C18 C19 C21 N1 1.6(14)
C20 C19 C21 N1 -179.0(9)
